data_4314948
loop_
_publ_author_name
'Chun Yang'
'Qing-Lun Wang'
'Yue Ma'
'Guo-Tao Tang'
'Dai-Zheng Liao'
'Shi-Ping Yan'
'Guang-Ming Yang'
'Peng Cheng'

_publ_section_title
;
 Bimetallic Materials Derived from Manganese(III) Schiff Base Complexes
 and Pentacyanidonitrosylferrate(II) Precursor: Structures and Magnetic
 Properties
;
_journal_name_full 'Inorganic Chemistry'
_journal_page_first 2047
_journal_page_last 2056
_journal_paper_doi 10.1021/ic901600v
_journal_volume 49
_journal_year 2010
_chemical_formula_sum 'C37 H30 Fe Mn2 N10 O6'
_chemical_formula_weight 876.44
_chemical_name_systematic
; 
 ? 
;
_space_group_IT_number 130
_symmetry_cell_setting tetragonal
_symmetry_space_group_name_Hall '-P 4a 2ac'
_symmetry_space_group_name_H-M 'P 4/n c c :2'
_atom_sites_solution_hydrogens geom
_atom_sites_solution_primary direct
_atom_sites_solution_secondary difmap
_audit_creation_method SHELXL-97
_cell_angle_alpha 90.00
_cell_angle_beta 90.00
_cell_angle_gamma 90.00
_cell_formula_units_Z 4
_cell_length_a 14.767(2)
_cell_length_b 14.767(2)
_cell_length_c 17.024(3)
_cell_measurement_reflns_used 9761
_cell_measurement_temperature 113(2)
_cell_measurement_theta_max 27.892
_cell_measurement_theta_min 1.950
_cell_volume 3712.3(10)
_computing_cell_refinement crystalclear
_computing_data_collection 'crystalclear(Rigaku/MSC Inc., 2005)'
_computing_data_reduction crystalclear
_computing_molecular_graphics 'Bruker SHELXTL'
_computing_publication_material 'Bruker SHELXTL'
_computing_structure_refinement 'SHELXL-97 (Sheldrick, 1997)'
_computing_structure_solution 'SHELXS-97 (Sheldrick, 1990)'
_diffrn_ambient_temperature 113(2)
_diffrn_detector_area_resol_mean 7.31
_diffrn_measured_fraction_theta_full 0.996
_diffrn_measured_fraction_theta_max 0.996
_diffrn_measurement_device_type 'rigaku saturn CCD area detector'
_diffrn_measurement_method '\w and \f scans'
_diffrn_radiation_monochromator confocal
_diffrn_radiation_source 'rotating anode'
_diffrn_radiation_type MoK\a
_diffrn_radiation_wavelength 0.71073
_diffrn_reflns_av_R_equivalents 0.0356
_diffrn_reflns_av_sigmaI/netI 0.0138
_diffrn_reflns_limit_h_max 17
_diffrn_reflns_limit_h_min -16
_diffrn_reflns_limit_k_max 17
_diffrn_reflns_limit_k_min -16
_diffrn_reflns_limit_l_max 14
_diffrn_reflns_limit_l_min -20
_diffrn_reflns_number 22781
_diffrn_reflns_theta_full 25.02
_diffrn_reflns_theta_max 25.02
_diffrn_reflns_theta_min 1.95
_diffrn_standards_decay_% 0
_diffrn_standards_interval_count 0
_diffrn_standards_interval_time 0
_diffrn_standards_number 0
_exptl_absorpt_coefficient_mu 1.117
_exptl_absorpt_correction_T_max 0.8965
_exptl_absorpt_correction_T_min 0.8243
_exptl_absorpt_correction_type multi-scan
_exptl_absorpt_process_details crystalclear
_exptl_crystal_colour brown
_exptl_crystal_density_diffrn 1.568
_exptl_crystal_density_meas ?
_exptl_crystal_density_method 'not measured'
_exptl_crystal_description block
_exptl_crystal_F_000 1784
_exptl_crystal_size_max 0.18
_exptl_crystal_size_mid 0.16
_exptl_crystal_size_min 0.10
_refine_diff_density_max 2.427
_refine_diff_density_min -0.804
_refine_diff_density_rms 0.089
_refine_ls_extinction_method none
_refine_ls_goodness_of_fit_ref 1.144
_refine_ls_hydrogen_treatment constr
_refine_ls_matrix_type full
_refine_ls_number_parameters 137
_refine_ls_number_reflns 1647
_refine_ls_number_restraints 24
_refine_ls_restrained_S_all 1.171
_refine_ls_R_factor_all 0.0544
_refine_ls_R_factor_gt 0.0536
_refine_ls_shift/su_max 0.001
_refine_ls_shift/su_mean 0.000
_refine_ls_structure_factor_coef Fsqd
_refine_ls_weighting_details 'calc w=1/[\s^2^(Fo^2^)+(0.0578P)^2^+14.9665P] where P=(Fo^2^+2Fc^2^)/3'
_refine_ls_weighting_scheme calc
_refine_ls_wR_factor_gt 0.1421
_refine_ls_wR_factor_ref 0.1427
_reflns_number_gt 1614
_reflns_number_total 1647
_reflns_threshold_expression >2sigma(I)
_cod_data_source_file ic901600v_si_002_3.cif
_cod_data_source_block shelxs-3
_cod_depositor_comments
;
The following automatic conversions were performed:

'_symmetry_cell_setting' value 'Tetragonal' changed to 'tetragonal'
according to the built-in table from CIF Core dictionary named
'cif_core.dic' version 2.4.1 from
2010-06-29.

'_exptl_absorpt_correction_type' value 'MULTI-SCAN'
changed to 'multi-scan' according to the built-in table from CIF Core
dictionary named 'cif_core.dic' version 2.4.1 from
2010-06-29.

'_refine_ls_hydrogen_treatment' value 'CONSTR' changed
to 'constr' according to the built-in table from CIF Core dictionary
named 'cif_core.dic' version 2.4.1 from 2010-06-29.

Automatic conversion script
Id: cif_fix_values 1646 2011-03-28 12:23:43Z adriana 

The following automatic conversions were performed:

'_exptl_crystal_density_meas' value 'none' was changed to '?' - the
value is perceived as not measured.

Automatic conversion script
Id: cif_fix_values 3008 2015-01-20 13:52:24Z robertas 
;
_cod_original_cell_volume 3712.1(11)
_cod_original_sg_symbol_H-M 'P 4/n c c'
_cod_database_code 4314948

loop_
_symmetry_equiv_pos_as_xyz
'x, y, z'
'-x+1/2, -y+1/2, z'
'-y+1/2, x, z'
'y, -x+1/2, z'
'-x, y+1/2, -z+1/2'
'x+1/2, -y, -z+1/2'
'y+1/2, x+1/2, -z+1/2'
'-y, -x, -z+1/2'
'-x, -y, -z'
'x-1/2, y-1/2, -z'
'y-1/2, -x, -z'
'-y, x-1/2, -z'
'x, -y-1/2, z-1/2'
'-x-1/2, y, z-1/2'
'-y-1/2, -x-1/2, z-1/2'
'y, x, z-1/2'

loop_
_atom_site_label
_atom_site_type_symbol
_atom_site_fract_x
_atom_site_fract_y
_atom_site_fract_z
_atom_site_U_iso_or_equiv
_atom_site_adp_type
_atom_site_occupancy
_atom_site_symmetry_multiplicity
_atom_site_calc_flag
_atom_site_refinement_flags
_atom_site_disorder_assembly
_atom_site_disorder_group
Mn1 Mn 0.54683(4) 0.04683(4) 0.2500 0.0180(3) Uani 1 2 d S . .
Fe1 Fe 0.2500 0.2500 0.25641(6) 0.0179(3) Uani 1 4 d S . .
O1 O 0.2500 0.2500 0.0939(6) 0.112(4) Uani 1 4 d SU . .
O2 O 0.6208(2) 0.09303(18) 0.33113(16) 0.0252(6) Uani 1 1 d . . .
N1 N 0.2500 0.2500 0.4360(5) 0.0402(19) Uani 1 4 d S . .
N2 N 0.4326(2) 0.1500(3) 0.2719(2) 0.0306(8) Uani 1 1 d . . .
N3 N 0.2500 0.2500 0.1591(4) 0.042(2) Uani 1 4 d SU . .
N4 N 0.4877(2) -0.0384(2) 0.3243(2) 0.0268(8) Uani 1 1 d . . .
C1 C 0.2500 0.2500 0.3696(5) 0.0238(17) Uani 1 4 d S . .
C2 C 0.3652(3) 0.1882(3) 0.2665(2) 0.0235(8) Uani 1 1 d . . .
C4 C 0.6429(3) 0.0532(3) 0.3984(2) 0.0227(9) Uani 1 1 d . . .
C5 C 0.7123(3) 0.0912(3) 0.4443(3) 0.0283(9) Uani 1 1 d . . .
H5 H 0.7420 0.1430 0.4269 0.034 Uiso 1 1 calc R . .
C6 C 0.7370(3) 0.0522(3) 0.5152(3) 0.0320(10) Uani 1 1 d . . .
H6 H 0.7826 0.0790 0.5448 0.038 Uiso 1 1 calc R . .
C7 C 0.6956(3) -0.0253(3) 0.5431(3) 0.0358(11) Uani 1 1 d . . .
H7 H 0.7143 -0.0516 0.5900 0.043 Uiso 1 1 calc R . .
C8 C 0.6261(3) -0.0626(3) 0.5002(3) 0.0342(10) Uani 1 1 d . . .
H8 H 0.5973 -0.1144 0.5188 0.041 Uiso 1 1 calc R . .
C9 C 0.5976(3) -0.0240(3) 0.4283(2) 0.0263(9) Uani 1 1 d . . .
C10 C 0.5196(3) -0.0626(3) 0.3915(3) 0.0313(10) Uani 1 1 d . . .
H10 H 0.4895 -0.1086 0.4182 0.038 Uiso 1 1 calc R . .
C11 C 0.4037(3) -0.0795(4) 0.2939(3) 0.0406(13) Uani 1 1 d . . .
H11A H 0.3528 -0.0388 0.3013 0.049 Uiso 1 1 calc R . .
H11B H 0.3909 -0.1360 0.3208 0.049 Uiso 1 1 calc R . .
O3 O 0.7500 0.2500 0.2500 0.059(4) Uani 0.50 4 d SPU A 1
O3' O 0.7500 0.2500 0.3084(14) 0.055(5) Uani 0.25 2 d SPU B 2

loop_
_atom_site_aniso_label
_atom_site_aniso_U_11
_atom_site_aniso_U_22
_atom_site_aniso_U_33
_atom_site_aniso_U_23
_atom_site_aniso_U_13
_atom_site_aniso_U_12
Mn1 0.0164(3) 0.0164(3) 0.0212(5) 0.0008(2) -0.0008(2) -0.0001(3)
Fe1 0.0179(4) 0.0179(4) 0.0179(6) 0.000 0.000 0.000
O1 0.145(6) 0.145(6) 0.044(5) 0.000 0.000 0.000
O2 0.0268(15) 0.0217(14) 0.0272(15) 0.0010(12) -0.0043(12) -0.0022(12)
N1 0.046(3) 0.046(3) 0.029(5) 0.000 0.000 0.000
N2 0.0232(19) 0.032(2) 0.037(2) -0.0032(17) -0.0009(15) 0.0042(16)
N3 0.053(3) 0.053(3) 0.018(4) 0.000 0.000 0.000
N4 0.0288(19) 0.0314(19) 0.0202(17) 0.0009(15) -0.0052(15) -0.0090(15)
C1 0.021(2) 0.021(2) 0.030(5) 0.000 0.000 0.000
C2 0.022(2) 0.0189(19) 0.030(2) -0.0042(16) 0.0036(16) 0.0003(16)
C4 0.0164(19) 0.024(2) 0.028(2) -0.0046(16) 0.0006(16) 0.0065(15)
C5 0.019(2) 0.032(2) 0.035(2) -0.0021(18) -0.0027(17) 0.0009(17)
C6 0.019(2) 0.044(3) 0.033(2) -0.005(2) -0.0076(18) 0.0040(18)
C7 0.034(3) 0.045(3) 0.028(2) 0.005(2) -0.0087(19) 0.007(2)
C8 0.039(3) 0.035(2) 0.029(2) 0.0071(19) -0.006(2) 0.001(2)
C9 0.027(2) 0.027(2) 0.025(2) 0.0016(17) -0.0024(17) 0.0033(17)
C10 0.036(2) 0.031(2) 0.027(2) 0.0032(18) 0.0003(19) -0.0096(19)
C11 0.041(3) 0.055(3) 0.026(3) 0.007(2) -0.006(2) -0.028(2)
O3 0.058(5) 0.058(5) 0.061(8) 0.000 0.000 0.019(7)
O3' 0.095(10) 0.021(7) 0.049(9) 0.000 0.000 0.004(8)

loop_
_atom_type_symbol
_atom_type_description
_atom_type_scat_dispersion_real
_atom_type_scat_dispersion_imag
_atom_type_scat_source
C C 0.0033 0.0016 'International Tables Vol C Tables 4.2.6.8 and 6.1.1.4'
H H 0.0000 0.0000 'International Tables Vol C Tables 4.2.6.8 and 6.1.1.4'
N N 0.0061 0.0033 'International Tables Vol C Tables 4.2.6.8 and 6.1.1.4'
O O 0.0106 0.0060 'International Tables Vol C Tables 4.2.6.8 and 6.1.1.4'
Mn Mn 0.3368 0.7283 'International Tables Vol C Tables 4.2.6.8 and 6.1.1.4'
Fe Fe 0.3463 0.8444 'International Tables Vol C Tables 4.2.6.8 and 6.1.1.4'

loop_
_geom_angle_atom_site_label_1
_geom_angle_atom_site_label_2
_geom_angle_atom_site_label_3
_geom_angle
_geom_angle_site_symmetry_1
_geom_angle_site_symmetry_3
_geom_angle_publ_flag
O2 Mn1 O2 96.73(17) . 7_545 ?
O2 Mn1 N4 91.01(13) . . ?
O2 Mn1 N4 172.25(13) 7_545 . ?
O2 Mn1 N4 172.25(13) . 7_545 ?
O2 Mn1 N4 91.01(13) 7_545 7_545 ?
N4 Mn1 N4 81.2(2) . 7_545 ?
O2 Mn1 N2 90.03(13) . 7_545 ?
O2 Mn1 N2 93.77(13) 7_545 7_545 ?
N4 Mn1 N2 85.98(14) . 7_545 ?
N4 Mn1 N2 89.67(15) 7_545 7_545 ?
O2 Mn1 N2 93.78(13) . . ?
O2 Mn1 N2 90.03(13) 7_545 . ?
N4 Mn1 N2 89.67(15) . . ?
N4 Mn1 N2 85.98(14) 7_545 . ?
N2 Mn1 N2 174.28(19) 7_545 . ?
N3 Fe1 C1 180.000(1) . . ?
N3 Fe1 C2 95.07(12) . 3 ?
C1 Fe1 C2 84.93(12) . 3 ?
N3 Fe1 C2 95.07(12) . 2 ?
C1 Fe1 C2 84.93(12) . 2 ?
C2 Fe1 C2 89.55(2) 3 2 ?
N3 Fe1 C2 95.07(12) . . ?
C1 Fe1 C2 84.93(12) . . ?
C2 Fe1 C2 89.55(2) 3 . ?
C2 Fe1 C2 169.9(2) 2 . ?
N3 Fe1 C2 95.07(12) . 4 ?
C1 Fe1 C2 84.93(12) . 4 ?
C2 Fe1 C2 169.9(2) 3 4 ?
C2 Fe1 C2 89.55(2) 2 4 ?
C2 Fe1 C2 89.55(2) . 4 ?
C4 O2 Mn1 127.8(3) . . ?
C2 N2 Mn1 161.2(3) . . ?
O1 N3 Fe1 180.000(1) . . ?
C10 N4 C11 120.4(4) . . ?
C10 N4 Mn1 125.5(3) . . ?
C11 N4 Mn1 114.0(3) . . ?
N1 C1 Fe1 180.000(1) . . ?
N2 C2 Fe1 178.7(4) . . ?
O2 C4 C5 118.8(4) . . ?
O2 C4 C9 123.4(4) . . ?
C5 C4 C9 117.8(4) . . ?
C6 C5 C4 120.6(4) . . ?
C6 C5 H5 119.7 . . ?
C4 C5 H5 119.7 . . ?
C7 C6 C5 121.9(4) . . ?
C7 C6 H6 119.1 . . ?
C5 C6 H6 119.1 . . ?
C8 C7 C6 118.6(4) . . ?
C8 C7 H7 120.7 . . ?
C6 C7 H7 120.7 . . ?
C7 C8 C9 121.3(4) . . ?
C7 C8 H8 119.3 . . ?
C9 C8 H8 119.3 . . ?
C8 C9 C4 119.7(4) . . ?
C8 C9 C10 117.2(4) . . ?
C4 C9 C10 122.9(4) . . ?
N4 C10 C9 125.0(4) . . ?
N4 C10 H10 117.5 . . ?
C9 C10 H10 117.5 . . ?
N4 C11 C11 105.8(3) . 7_545 ?
N4 C11 H11A 110.6 . . ?
C11 C11 H11A 110.6 7_545 . ?
N4 C11 H11B 110.6 . . ?
C11 C11 H11B 110.6 7_545 . ?
H11A C11 H11B 108.7 . . ?

loop_
_geom_bond_atom_site_label_1
_geom_bond_atom_site_label_2
_geom_bond_distance
_geom_bond_site_symmetry_2
_geom_bond_publ_flag
Mn1 O2 1.888(3) . ?
Mn1 O2 1.888(3) 7_545 ?
Mn1 N4 1.987(4) . ?
Mn1 N4 1.987(4) 7_545 ?
Mn1 N2 2.304(4) 7_545 ?
Mn1 N2 2.304(4) . ?
Fe1 N3 1.657(7) . ?
Fe1 C1 1.927(9) . ?
Fe1 C2 1.938(4) 3 ?
Fe1 C2 1.938(4) 2 ?
Fe1 C2 1.938(4) . ?
Fe1 C2 1.938(4) 4 ?
O1 N3 1.110(12) . ?
O2 C4 1.328(5) . ?
N1 C1 1.131(11) . ?
N2 C2 1.148(6) . ?
N4 C10 1.288(6) . ?
N4 C11 1.474(5) . ?
C4 C5 1.406(6) . ?
C4 C9 1.416(6) . ?
C5 C6 1.386(6) . ?
C5 H5 0.9300 . ?
C6 C7 1.382(7) . ?
C6 H6 0.9300 . ?
C7 C8 1.376(7) . ?
C7 H7 0.9300 . ?
C8 C9 1.414(6) . ?
C8 H8 0.9300 . ?
C9 C10 1.430(6) . ?
C10 H10 0.9300 . ?
C11 C11 1.535(9) 7_545 ?
C11 H11A 0.9700 . ?
C11 H11B 0.9700 . ?

loop_
_geom_torsion_atom_site_label_1
_geom_torsion_atom_site_label_2
_geom_torsion_atom_site_label_3
_geom_torsion_atom_site_label_4
_geom_torsion
_geom_torsion_site_symmetry_1
_geom_torsion_site_symmetry_2
_geom_torsion_site_symmetry_3
_geom_torsion_site_symmetry_4
_geom_torsion_publ_flag
O2 Mn1 O2 C4 -157.7(4) 7_545 . . . ?
N4 Mn1 O2 C4 22.1(3) . . . . ?
N4 Mn1 O2 C4 23.8(12) 7_545 . . . ?
N2 Mn1 O2 C4 -63.9(3) 7_545 . . . ?
N2 Mn1 O2 C4 111.8(3) . . . . ?
O2 Mn1 N2 C2 -178.5(11) . . . . ?
O2 Mn1 N2 C2 84.8(11) 7_545 . . . ?
N4 Mn1 N2 C2 -87.5(11) . . . . ?
N4 Mn1 N2 C2 -6.3(11) 7_545 . . . ?
N2 Mn1 N2 C2 -46.9(11) 7_545 . . . ?
C1 Fe1 N3 O1 0(100) . . . . ?
C2 Fe1 N3 O1 17(100) 3 . . . ?
C2 Fe1 N3 O1 107(100) 2 . . . ?
C2 Fe1 N3 O1 -73(100) . . . . ?
C2 Fe1 N3 O1 -163(100) 4 . . . ?
O2 Mn1 N4 C10 -18.6(4) . . . . ?
O2 Mn1 N4 C10 159.8(9) 7_545 . . . ?
N4 Mn1 N4 C10 161.7(5) 7_545 . . . ?
N2 Mn1 N4 C10 71.4(4) 7_545 . . . ?
N2 Mn1 N4 C10 -112.4(4) . . . . ?
O2 Mn1 N4 C11 165.6(3) . . . . ?
O2 Mn1 N4 C11 -16.0(12) 7_545 . . . ?
N4 Mn1 N4 C11 -14.2(3) 7_545 . . . ?
N2 Mn1 N4 C11 -104.4(3) 7_545 . . . ?
N2 Mn1 N4 C11 71.8(3) . . . . ?
N3 Fe1 C1 N1 0(100) . . . . ?
C2 Fe1 C1 N1 -17(100) 3 . . . ?
C2 Fe1 C1 N1 -107(100) 2 . . . ?
C2 Fe1 C1 N1 73(100) . . . . ?
C2 Fe1 C1 N1 163(100) 4 . . . ?
Mn1 N2 C2 Fe1 28(19) . . . . ?
N3 Fe1 C2 N2 -70(18) . . . . ?
C1 Fe1 C2 N2 110(18) . . . . ?
C2 Fe1 C2 N2 -165(18) 3 . . . ?
C2 Fe1 C2 N2 110(18) 2 . . . ?
C2 Fe1 C2 N2 25(18) 4 . . . ?
Mn1 O2 C4 C5 168.0(3) . . . . ?
Mn1 O2 C4 C9 -14.7(5) . . . . ?
O2 C4 C5 C6 179.5(4) . . . . ?
C9 C4 C5 C6 1.9(6) . . . . ?
C4 C5 C6 C7 0.7(7) . . . . ?
C5 C6 C7 C8 -2.1(7) . . . . ?
C6 C7 C8 C9 0.8(7) . . . . ?
C7 C8 C9 C4 1.8(7) . . . . ?
C7 C8 C9 C10 -174.3(4) . . . . ?
O2 C4 C9 C8 179.4(4) . . . . ?
C5 C4 C9 C8 -3.1(6) . . . . ?
O2 C4 C9 C10 -4.6(6) . . . . ?
C5 C4 C9 C10 172.8(4) . . . . ?
C11 N4 C10 C9 -176.6(4) . . . . ?
Mn1 N4 C10 C9 7.8(7) . . . . ?
C8 C9 C10 N4 -176.3(5) . . . . ?
C4 C9 C10 N4 7.7(7) . . . . ?
C10 N4 C11 C11 -138.7(5) . . . 7_545 ?
Mn1 N4 C11 C11 37.3(6) . . . 7_545 ?
